data_4501923
loop_
_publ_author_name
'Bosch, Eric'

_publ_section_title
;
 Role of sp-C&#x2212;H---N Hydrogen Bonding in Crystal Engineering
;
_journal_issue 8
_journal_name_full 'Crystal Growth &amp; Design'
_journal_page_first 3808
_journal_paper_doi 10.1021/cg100707y
_journal_volume 10
_journal_year 2010
_chemical_formula_moiety '(C10 H6), (C8 H4 N2)'
_chemical_formula_sum 'C18 H10 N2'
_chemical_formula_weight 254.28
_chemical_name_common
;
1,5-dicyanobenzene, 1,4-diethynylbenzene complex
;
_chemical_name_systematic
; 
 ? 
;
_space_group_crystal_system triclinic
_space_group_IT_number 2
_space_group_name_Hall '-P 1'
_space_group_name_H-M_alt 'P -1'
_symmetry_space_group_name_Hall '-P 1'
_symmetry_space_group_name_H-M 'P -1'
_atom_sites_solution_hydrogens geom
_atom_sites_solution_primary direct
_atom_sites_solution_secondary difmap
_audit_creation_method SHELXL-97
_cell_angle_alpha 114.232(2)
_cell_angle_beta 92.292(2)
_cell_angle_gamma 117.493(2)
_cell_formula_units_Z 1
_cell_length_a 7.2929(13)
_cell_length_b 7.4845(13)
_cell_length_c 8.1946(15)
_cell_measurement_reflns_used 122
_cell_measurement_temperature 173(2)
_cell_measurement_theta_max 27.4002
_cell_measurement_theta_min 2.9312
_cell_volume 346.96(11)
_computing_cell_refinement 'APEX2 v2010.1-2 (Bruker AXS)'
_computing_data_reduction 'SAINT V7.68A (Bruker AXS, 2009)'
_computing_structure_refinement 'SHELXL-97 (Sheldrick, 1997)'
_computing_structure_solution 'SHELXS-97 (Sheldrick, 1990)'
_diffrn_ambient_temperature 173(2)
_diffrn_detector_area_resol_mean 8.3660
_diffrn_measured_fraction_theta_full 0.966
_diffrn_measured_fraction_theta_max 0.966
_diffrn_measurement_device_type 'CCD area detector'
_diffrn_measurement_method 'phi and omega scans'
_diffrn_radiation_monochromator graphite
_diffrn_radiation_source 'fine-focus sealed tube'
_diffrn_radiation_type MoK\a
_diffrn_radiation_wavelength 0.71073
_diffrn_reflns_av_R_equivalents 0.0113
_diffrn_reflns_av_sigmaI/netI 0.0153
_diffrn_reflns_limit_h_max 8
_diffrn_reflns_limit_h_min -8
_diffrn_reflns_limit_k_max 8
_diffrn_reflns_limit_k_min -8
_diffrn_reflns_limit_l_max 9
_diffrn_reflns_limit_l_min -9
_diffrn_reflns_number 2872
_diffrn_reflns_theta_full 25.00
_diffrn_reflns_theta_max 25.00
_diffrn_reflns_theta_min 2.84
_exptl_absorpt_coefficient_mu 0.073
_exptl_absorpt_correction_T_max 0.98
_exptl_absorpt_correction_T_min 0.90
_exptl_absorpt_correction_type multi-scan
_exptl_absorpt_process_details 'SADABS V2008/1 (Bruker AXS)'
_exptl_crystal_colour 'clear colourless'
_exptl_crystal_density_diffrn 1.217
_exptl_crystal_density_method 'not measured'
_exptl_crystal_description 'Irregular block'
_exptl_crystal_F_000 132
_exptl_crystal_size_max 0.40
_exptl_crystal_size_mid 0.25
_exptl_crystal_size_min 0.20
_refine_diff_density_max 0.483
_refine_diff_density_min -0.372
_refine_diff_density_rms 0.057
_refine_ls_extinction_method none
_refine_ls_goodness_of_fit_ref 1.130
_refine_ls_hydrogen_treatment constr
_refine_ls_matrix_type full
_refine_ls_number_parameters 91
_refine_ls_number_reflns 1176
_refine_ls_number_restraints 0
_refine_ls_restrained_S_all 1.130
_refine_ls_R_factor_all 0.0967
_refine_ls_R_factor_gt 0.0742
_refine_ls_shift/su_max 0.000
_refine_ls_shift/su_mean 0.000
_refine_ls_structure_factor_coef Fsqd
_refine_ls_weighting_details 'calc w=1/[\s^2^(Fo^2^)+(0.1046P)^2^+0.3914P] where P=(Fo^2^+2Fc^2^)/3'
_refine_ls_weighting_scheme calc
_refine_ls_wR_factor_gt 0.2338
_refine_ls_wR_factor_ref 0.2592
_reflns_number_gt 796
_reflns_number_total 1176
_reflns_threshold_expression >2sigma(I)
_cod_data_source_file cg100707y_si_001.cif
_cod_data_source_block Com5
_cod_original_cell_volume 346.95(11)
_cod_database_code 4501923

loop_
_symmetry_equiv_pos_as_xyz
'x, y, z'
'-x, -y, -z'

loop_
_atom_site_label
_atom_site_type_symbol
_atom_site_fract_x
_atom_site_fract_y
_atom_site_fract_z
_atom_site_U_iso_or_equiv
_atom_site_adp_type
_atom_site_occupancy
_atom_site_symmetry_multiplicity
_atom_site_calc_flag
_atom_site_refinement_flags
N1 N 0.1529(5) 0.8313(6) 0.8533(5) 0.0652(11) Uani 1 1 d .
C1 C 0.1060(4) 0.8798(4) 0.7496(4) 0.0265(7) Uani 1 1 d .
C2 C 0.0532(4) 0.9406(5) 0.6239(4) 0.0318(8) Uani 1 1 d .
C3 C 0.0187(5) 0.8084(5) 0.4351(4) 0.0372(8) Uani 1 1 d .
H3 H 0.0319 0.6773 0.3921 0.045 Uiso 1 1 calc R
C4 C -0.0345(5) 0.8666(5) 0.3103(4) 0.0376(8) Uani 1 1 d .
H4 H -0.0583 0.7767 0.1806 0.045 Uiso 1 1 calc R
C5 C 0.5126(5) 0.3037(5) 0.4366(4) 0.0364(8) Uani 1 1 d .
H5 H 0.5206 0.1694 0.3929 0.044 Uiso 1 1 calc R
C6 C 0.4604(5) 0.3643(5) 0.3110(4) 0.0367(8) Uani 1 1 d .
H6 H 0.4335 0.2715 0.1813 0.044 Uiso 1 1 calc R
C7 C 0.4469(4) 0.5603(5) 0.3735(4) 0.0338(8) Uani 1 1 d .
C8 C 0.3903(5) 0.6217(5) 0.2425(4) 0.0371(8) Uani 1 1 d .
C9 C 0.3408(5) 0.6743(6) 0.1363(5) 0.0456(9) Uani 1 1 d .
H9 H 0.3015 0.7161 0.0519 0.055 Uiso 1 1 calc R

loop_
_atom_site_aniso_label
_atom_site_aniso_U_11
_atom_site_aniso_U_22
_atom_site_aniso_U_33
_atom_site_aniso_U_23
_atom_site_aniso_U_13
_atom_site_aniso_U_12
N1 0.062(2) 0.062(2) 0.069(2) 0.0343(19) 0.0140(17) 0.0287(17)
C1 0.0283(14) 0.0295(15) 0.0275(15) 0.0195(13) 0.0066(11) 0.0145(12)
C2 0.0263(14) 0.0323(16) 0.0375(17) 0.0198(14) 0.0075(12) 0.0134(13)
C3 0.0387(17) 0.0326(17) 0.0413(18) 0.0172(14) 0.0114(14) 0.0200(14)
C4 0.0408(17) 0.0344(17) 0.0338(16) 0.0154(14) 0.0105(13) 0.0178(14)
C5 0.0378(17) 0.0301(16) 0.0413(18) 0.0170(14) 0.0114(14) 0.0181(13)
C6 0.0388(17) 0.0374(18) 0.0322(16) 0.0148(14) 0.0091(13) 0.0206(14)
C7 0.0287(15) 0.0344(17) 0.0377(17) 0.0208(14) 0.0101(12) 0.0131(13)
C8 0.0344(16) 0.0392(18) 0.0396(18) 0.0211(15) 0.0096(14) 0.0190(14)
C9 0.054(2) 0.046(2) 0.0442(19) 0.0254(16) 0.0151(16) 0.0283(17)

loop_
_atom_type_symbol
_atom_type_description
_atom_type_scat_dispersion_real
_atom_type_scat_dispersion_imag
_atom_type_scat_source
C C 0.0033 0.0016 'International Tables Vol C Tables 4.2.6.8 and 6.1.1.4'
H H 0.0000 0.0000 'International Tables Vol C Tables 4.2.6.8 and 6.1.1.4'
N N 0.0061 0.0033 'International Tables Vol C Tables 4.2.6.8 and 6.1.1.4'

loop_
_geom_angle_atom_site_label_1
_geom_angle_atom_site_label_2
_geom_angle_atom_site_label_3
_geom_angle
_geom_angle_site_symmetry_1
_geom_angle_site_symmetry_3
N1 C1 C2 178.9(3) . .
C3 C2 C1 119.7(3) . .
C3 C2 C4 120.9(3) . 2_576
C1 C2 C4 119.4(3) . 2_576
C4 C3 C2 120.0(3) . .
C3 C4 C2 119.1(3) . 2_576
C6 C5 C7 119.9(3) . 2_666
C5 C6 C7 120.5(3) . .
C5 C7 C6 119.6(3) 2_666 .
C5 C7 C8 119.9(3) 2_666 .
C6 C7 C8 120.5(3) . .
C9 C8 C7 178.5(3) . .

loop_
_geom_bond_atom_site_label_1
_geom_bond_atom_site_label_2
_geom_bond_distance
_geom_bond_site_symmetry_2
N1 C1 1.147(4) .
C1 C2 1.390(3) .
C2 C3 1.385(4) .
C2 C4 1.393(4) 2_576
C3 C4 1.369(4) .
C4 C2 1.393(4) 2_576
C5 C6 1.386(4) .
C5 C7 1.390(4) 2_666
C6 C7 1.394(4) .
C7 C5 1.390(4) 2_666
C7 C8 1.442(4) .
C8 C9 1.196(4) .
